data_1507308
loop_
_publ_author_name
'Yamamoto, Satoshi'
'Matsuda, Kenji'
'Irie, Masahiro'

_publ_contact_author
;Prof. Masahiro. Irie
Department of Chemistry and Biochemistry
Graduate School of Engineering, Kyushu University
Hakozaki 6-10-1, Higashi-ku, Fukuoka, Japan
;
_publ_section_title
;
 Diastereoselective cyclization in chiral diarylethene crystals:
 polymorphism and selectivity.
;
_journal_issue 10
_journal_name_full 'Organic letters'
_journal_page_first 1769
_journal_page_last 1772
_journal_paper_doi 10.1021/ol034440h
_journal_volume 5
_journal_year 2003
_chemical_formula_sum 'C33 H28 F6 S2'
_chemical_formula_weight 602.67
_chemical_name_systematic
; 
(S,S,S)-1b 
;
_space_group_IT_number 19
_symmetry_cell_setting orthorhombic
_symmetry_space_group_name_Hall 'P 2ac 2ab'
_symmetry_space_group_name_H-M 'P 21 21 21'
_atom_sites_solution_hydrogens geom
_atom_sites_solution_primary direct
_atom_sites_solution_secondary difmap
_audit_creation_method SHELXL-97
_cell_angle_alpha 90.00
_cell_angle_beta 90.00
_cell_angle_gamma 90.00
_cell_formula_units_Z 8
_cell_length_a 10.4026(18)
_cell_length_b 21.482(4)
_cell_length_c 25.657(5)
_cell_measurement_temperature 173(2)
_cell_measurement_theta_max 27.62
_cell_measurement_theta_min 1.24
_cell_volume 5733.5(18)
_computing_cell_refinement 'Bruker SMART'
_computing_data_collection 'Bruker SMART'
_computing_data_reduction 'Bruker SHELXTL'
_computing_molecular_graphics 'Bruker SHELXTL'
_computing_publication_material 'Bruker SHELXTL'
_computing_structure_refinement 'SHELXL-97 (Sheldrick, 1997)'
_computing_structure_solution 'SHELXS-97 (Sheldrick, 1990)'
_diffrn_ambient_temperature 173(2)
_diffrn_measured_fraction_theta_full 0.957
_diffrn_measured_fraction_theta_max 0.957
_diffrn_measurement_device_type 'CCD area detector'
_diffrn_measurement_method 'omega scans'
_diffrn_radiation_monochromator graphite
_diffrn_radiation_source 'sealed tube'
_diffrn_radiation_type MoK\a
_diffrn_radiation_wavelength 0.71073
_diffrn_reflns_av_R_equivalents 0.2512
_diffrn_reflns_av_sigmaI/netI 0.4792
_diffrn_reflns_limit_h_max 11
_diffrn_reflns_limit_h_min -12
_diffrn_reflns_limit_k_max 22
_diffrn_reflns_limit_k_min -27
_diffrn_reflns_limit_l_max 32
_diffrn_reflns_limit_l_min -31
_diffrn_reflns_number 34862
_diffrn_reflns_theta_full 27.62
_diffrn_reflns_theta_max 27.62
_diffrn_reflns_theta_min 1.24
_diffrn_standards_decay_% 0.48
_exptl_absorpt_coefficient_mu 0.247
_exptl_absorpt_correction_type none
_exptl_crystal_colour black
_exptl_crystal_density_diffrn 1.396
_exptl_crystal_density_method 'not measured'
_exptl_crystal_description plate
_exptl_crystal_F_000 2496
_exptl_crystal_size_max 0.2
_exptl_crystal_size_mid 0.15
_exptl_crystal_size_min 0.02
_refine_diff_density_max 0.435
_refine_diff_density_min -0.538
_refine_diff_density_rms 0.096
_refine_ls_abs_structure_details 'Flack H D (1983), Acta Cryst. A39, 876-881'
_refine_ls_abs_structure_Flack -0.12(17)
_refine_ls_extinction_method none
_refine_ls_goodness_of_fit_ref 0.825
_refine_ls_hydrogen_treatment mixed
_refine_ls_matrix_type full
_refine_ls_number_parameters 747
_refine_ls_number_reflns 12421
_refine_ls_number_restraints 0
_refine_ls_restrained_S_all 0.825
_refine_ls_R_factor_all 0.3307
_refine_ls_R_factor_gt 0.0802
_refine_ls_shift/su_max 0.000
_refine_ls_shift/su_mean 0.000
_refine_ls_structure_factor_coef Fsqd
_refine_ls_weighting_details 'calc w=1/[\s^2^(Fo^2^)+(0.1154P)^2^+0.0000P] where P=(Fo^2^+2Fc^2^)/3'
_refine_ls_weighting_scheme calc
_refine_ls_wR_factor_gt 0.1793
_refine_ls_wR_factor_ref 0.2835
_reflns_number_gt 3336
_reflns_number_total 12421
_reflns_threshold_expression >2sigma(I)
_cod_data_source_file ol034440hsi20030312_101111.cif
_cod_data_source_block (S,S,S)-1b
_cod_depositor_comments
;
The following automatic conversions were performed:

'_symmetry_cell_setting' value 'Orthorhombic' changed to
'orthorhombic' according to
/home/saulius/struct/CIF-dictionaries/cif_core.dic dictionary named
'cif_core.dic' version 2.4.1 from 2010-06-29.

Automatic conversion script
Id: cif_fix_values 1715 2011-07-08 13:25:40Z adriana 
;
_cod_original_cell_volume 5733.6(17)
_cod_original_sg_symbol_H-M P2(1)2(1)2(1)
_cod_database_code 1507308

loop_
_symmetry_equiv_pos_as_xyz
'x, y, z'
'-x+1/2, -y, z+1/2'
'-x, y+1/2, -z+1/2'
'x+1/2, -y+1/2, -z'

loop_
_atom_site_label
_atom_site_type_symbol
_atom_site_fract_x
_atom_site_fract_y
_atom_site_fract_z
_atom_site_U_iso_or_equiv
_atom_site_adp_type
_atom_site_occupancy
_atom_site_symmetry_multiplicity
_atom_site_calc_flag
_atom_site_refinement_flags
S2 S 0.4102(3) 0.58036(13) 0.00963(11) 0.0383(8) Uani 1 1 d .
S3 S 1.0041(3) 0.27948(13) 0.93702(10) 0.0373(8) Uani 1 1 d .
S1 S 0.4799(3) 0.72861(13) 0.06769(10) 0.0362(7) Uani 1 1 d .
S4 S 0.9386(3) 0.43319(13) 0.98796(11) 0.0358(7) Uani 1 1 d .
F8 F 0.6555(6) 0.3446(3) 0.7690(3) 0.058(2) Uani 1 1 d .
F1 F 0.3010(7) 0.6683(3) 0.2630(2) 0.0519(18) Uani 1 1 d .
F3 F 0.3354(7) 0.5482(3) 0.2619(3) 0.056(2) Uani 1 1 d .
F12 F 0.6240(6) 0.4838(3) 0.8082(3) 0.057(2) Uani 1 1 d .
F10 F 0.6887(7) 0.4467(4) 0.7149(2) 0.068(2) Uani 1 1 d .
F7 F 0.8477(6) 0.3318(3) 0.7375(2) 0.0517(19) Uani 1 1 d .
F4 F 0.1328(7) 0.5548(3) 0.2781(3) 0.065(2) Uani 1 1 d .
F11 F 0.8063(7) 0.5296(3) 0.8001(2) 0.056(2) Uani 1 1 d .
F2 F 0.1119(6) 0.6616(3) 0.2270(3) 0.061(2) Uani 1 1 d .
F6 F 0.0739(6) 0.5229(3) 0.1820(2) 0.060(2) Uani 1 1 d .
F5 F 0.2545(7) 0.4745(3) 0.1924(2) 0.0503(19) Uani 1 1 d .
C46 C 0.8610(10) 0.5006(5) 0.9720(4) 0.032(3) Uani 1 1 d .
C6 C 0.2369(10) 0.6345(5) 0.2278(4) 0.034(3) Uani 1 1 d .
C10 C 0.3355(10) 0.6169(5) 0.0665(4) 0.030(3) Uani 1 1 d .
C5 C 0.2906(10) 0.6333(5) 0.1728(4) 0.027(3) Uani 1 1 d .
C8 C 0.2037(12) 0.5326(6) 0.1897(4) 0.041(3) Uani 1 1 d .
F9 F 0.8886(7) 0.4511(3) 0.7337(3) 0.063(2) Uani 1 1 d .
C3 C 0.4054(10) 0.7376(5) 0.1652(4) 0.030(3) Uani 1 1 d .
H3 H 0.3905 0.7541 0.1990 0.036 Uiso 1 1 calc R
C11 C 0.2867(10) 0.5616(5) 0.0994(4) 0.035(3) Uani 1 1 d .
C25 C 0.4144(10) 0.3564(5) -0.0801(5) 0.041(3) Uani 1 1 d .
C40 C 0.7697(11) 0.4355(6) 0.7531(4) 0.042(3) Uani 1 1 d .
C59 C 0.9110(11) 0.5975(6) 1.0932(5) 0.048(3) Uani 1 1 d .
H59 H 0.9422 0.5913 1.1277 0.058 Uiso 1 1 calc R
C43 C 0.8675(9) 0.3948(5) 0.9329(4) 0.026(2) Uani 1 1 d .
C9 C 0.2605(9) 0.5737(5) 0.1495(4) 0.032(3) Uani 1 1 d .
C13 C 0.3439(10) 0.5070(5) 0.0236(4) 0.032(3) Uani 1 1 d .
C22 C 0.3625(10) 0.4556(5) -0.0129(4) 0.031(3) Uani 1 1 d .
C24 C 0.3630(10) 0.3449(6) -0.0316(4) 0.040(3) Uani 1 1 d .
H24 H 0.3450 0.3034 -0.0210 0.048 Uiso 1 1 calc R
C53 C 1.1464(10) 0.0853(6) 0.9204(5) 0.049(3) Uani 1 1 d .
H53 H 1.1980 0.0708 0.9484 0.058 Uiso 1 1 calc R
C23 C 0.3380(9) 0.3935(5) 0.0010(4) 0.034(3) Uani 1 1 d .
H23 H 0.3027 0.3851 0.0345 0.041 Uiso 1 1 calc R
C35 C 0.8984(10) 0.3278(5) 0.8526(4) 0.031(3) Uani 1 1 d .
C58 C 0.8683(11) 0.6561(6) 1.0789(5) 0.048(4) Uani 1 1 d .
C44 C 0.8270(9) 0.4456(5) 0.8969(4) 0.031(3) Uani 1 1 d .
C14 C 0.5527(10) 0.6199(5) 0.1138(4) 0.039(3) Uani 1 1 d .
H14A H 0.5292 0.5785 0.1268 0.059 Uiso 1 1 calc R
H14B H 0.5979 0.6429 0.1411 0.059 Uiso 1 1 calc R
H14C H 0.6089 0.6155 0.0833 0.059 Uiso 1 1 calc R
C36 C 0.9283(10) 0.2649(5) 0.8413(4) 0.036(3) Uani 1 1 d .
H36 H 0.9119 0.2464 0.8083 0.043 Uiso 1 1 calc R
C60 C 0.9097(11) 0.5478(5) 1.0591(4) 0.042(3) Uani 1 1 d .
H60 H 0.9415 0.5085 1.0702 0.051 Uiso 1 1 calc R
C42 C 0.8044(10) 0.4315(5) 0.8455(4) 0.035(3) Uani 1 1 d .
C2 C 0.3656(10) 0.6773(5) 0.1490(4) 0.032(3) Uani 1 1 d .
C29 C 0.4582(11) 0.2465(5) -0.1070(4) 0.044(3) Uani 1 1 d .
H29 H 0.4258 0.2322 -0.0745 0.052 Uiso 1 1 calc R
C27 C 0.4102(10) 0.4659(5) -0.0615(4) 0.034(3) Uani 1 1 d .
H27 H 0.4253 0.5076 -0.0724 0.041 Uiso 1 1 calc R
C39 C 0.7748(11) 0.3678(6) 0.7703(4) 0.039(3) Uani 1 1 d .
C1 C 0.4289(10) 0.6559(5) 0.0979(4) 0.030(3) Uani 1 1 d .
C12 C 0.2857(10) 0.5048(5) 0.0707(4) 0.032(3) Uani 1 1 d .
H12 H 0.2467 0.4680 0.0838 0.038 Uiso 1 1 calc R
C57 C 0.8226(13) 0.6645(6) 1.0297(6) 0.063(4) Uani 1 1 d .
H57 H 0.7940 0.7043 1.0185 0.076 Uiso 1 1 calc R
C38 C 0.8274(10) 0.3710(5) 0.8260(4) 0.031(3) Uani 1 1 d .
C47 C 1.0879(9) 0.3838(5) 0.8868(4) 0.036(3) Uani 1 1 d .
H47A H 1.1427 0.3547 0.8675 0.054 Uiso 1 1 calc R
H47B H 1.1335 0.3984 0.9179 0.054 Uiso 1 1 calc R
H47C H 1.0670 0.4195 0.8645 0.054 Uiso 1 1 calc R
C21 C 0.5716(10) 0.8639(5) 0.0881(4) 0.039(3) Uani 1 1 d .
H21 H 0.5632 0.8456 0.0546 0.047 Uiso 1 1 calc R
C34 C 0.9631(10) 0.3507(5) 0.9032(4) 0.031(3) Uani 1 1 d .
C4 C 0.4677(10) 0.7690(5) 0.1264(4) 0.029(3) Uani 1 1 d .
C26 C 0.4370(10) 0.4183(5) -0.0953(4) 0.039(3) Uani 1 1 d .
H26 H 0.4709 0.4270 -0.1289 0.047 Uiso 1 1 calc R
C45 C 0.8100(10) 0.5030(5) 0.9239(4) 0.033(3) Uani 1 1 d .
H45 H 0.7680 0.5384 0.9097 0.040 Uiso 1 1 calc R
C49 C 1.0231(10) 0.1690(5) 0.8807(4) 0.031(3) Uani 1 1 d .
C48 C 0.7481(9) 0.3573(5) 0.9494(4) 0.041(3) Uani 1 1 d .
H48A H 0.6808 0.3859 0.9612 0.062 Uiso 1 1 calc R
H48B H 0.7711 0.3289 0.9778 0.062 Uiso 1 1 calc R
H48C H 0.7164 0.3332 0.9196 0.062 Uiso 1 1 calc R
C16 C 0.5254(9) 0.8312(5) 0.1309(4) 0.035(3) Uani 1 1 d .
C55 C 0.8638(11) 0.5543(5) 1.0099(5) 0.038(3) Uani 1 1 d .
C17 C 0.5357(12) 0.8606(5) 0.1795(4) 0.050(3) Uani 1 1 d .
H17 H 0.5015 0.8410 0.2097 0.060 Uiso 1 1 calc R
C37 C 0.9813(10) 0.2336(5) 0.8808(4) 0.034(3) Uani 1 1 d .
C41 C 0.7524(11) 0.4709(6) 0.8049(5) 0.044(3) Uani 1 1 d .
C7 C 0.2198(12) 0.5675(6) 0.2419(4) 0.043(3) Uani 1 1 d .
C30 C 0.5122(13) 0.1993(5) -0.1440(5) 0.051(3) Uani 1 1 d .
H30 H 0.5497 0.2207 -0.1751 0.061 Uiso 1 1 calc R
C50 C 0.9858(12) 0.1289(5) 0.8411(5) 0.050(3) Uani 1 1 d .
H50 H 0.9278 0.1419 0.8146 0.060 Uiso 1 1 calc R
C54 C 1.0984(11) 0.1450(5) 0.9208(5) 0.048(3) Uani 1 1 d .
H54 H 1.1175 0.1710 0.9497 0.058 Uiso 1 1 calc R
C19 C 0.6428(11) 0.9477(6) 0.1398(5) 0.047(3) Uani 1 1 d .
H19 H 0.6851 0.9867 0.1431 0.057 Uiso 1 1 calc R
C18 C 0.5946(12) 0.9171(6) 0.1839(5) 0.055(4) Uani 1 1 d .
H18 H 0.6030 0.9359 0.2173 0.066 Uiso 1 1 calc R
C52 C 1.1192(11) 0.0475(6) 0.8796(5) 0.059(4) Uani 1 1 d .
H52 H 1.1563 0.0072 0.8773 0.071 Uiso 1 1 calc R
C66 C 0.8704(15) 0.8017(6) 1.2051(5) 0.078(5) Uani 1 1 d .
H66A H 0.7877 0.7803 1.2088 0.117 Uiso 1 1 calc R
H66B H 0.8683 0.8409 1.2246 0.117 Uiso 1 1 calc R
H66C H 0.9392 0.7752 1.2188 0.117 Uiso 1 1 calc R
C62 C 0.8859(17) 0.7625(9) 1.1062(8) 0.104(7) Uani 1 1 d .
H62 H 0.8826 0.7726 1.0702 0.125 Uiso 1 1 calc R
C28 C 0.4528(10) 0.3060(5) -0.1167(4) 0.034(3) Uani 1 1 d .
H28 H 0.4760 0.3186 -0.1510 0.041 Uiso 1 1 calc R
C56 C 0.8183(12) 0.6123(7) 0.9953(5) 0.062(4) Uani 1 1 d .
H56 H 0.7833 0.6175 0.9613 0.074 Uiso 1 1 calc R
C15 C 0.2183(9) 0.6540(5) 0.0487(4) 0.038(3) Uani 1 1 d .
H15A H 0.1821 0.6766 0.0785 0.057 Uiso 1 1 calc R
H15B H 0.1535 0.6255 0.0346 0.057 Uiso 1 1 calc R
H15C H 0.2440 0.6837 0.0217 0.057 Uiso 1 1 calc R
C32 C 0.3107(15) 0.1850(7) -0.1953(6) 0.082(5) Uani 1 1 d .
H32A H 0.3530 0.2023 -0.2262 0.123 Uiso 1 1 calc R
H32B H 0.2682 0.2185 -0.1759 0.123 Uiso 1 1 calc R
H32C H 0.2467 0.1541 -0.2061 0.123 Uiso 1 1 calc R
C31 C 0.4095(15) 0.1543(6) -0.1609(7) 0.087(5) Uani 1 1 d .
H31A H 0.3665 0.1370 -0.1297 0.104 Uiso 1 1 calc R
H31B H 0.4498 0.1194 -0.1801 0.104 Uiso 1 1 calc R
C61 C 0.8824(14) 0.7100(8) 1.1187(7) 0.087(6) Uani 1 1 d .
H61 H 0.8884 0.7001 1.1547 0.104 Uiso 1 1 calc R
C20 C 0.6280(11) 0.9205(6) 0.0918(5) 0.048(3) Uani 1 1 d .
H20 H 0.6571 0.9413 0.0613 0.057 Uiso 1 1 calc R
C65 C 1.1260(17) 0.8322(9) 1.1323(8) 0.136(9) Uani 1 1 d .
H65A H 1.1416 0.8022 1.1604 0.204 Uiso 1 1 calc R
H65B H 1.1910 0.8651 1.1337 0.204 Uiso 1 1 calc R
H65C H 1.1310 0.8108 1.0986 0.204 Uiso 1 1 calc R
C63 C 0.8959(13) 0.8155(7) 1.1464(6) 0.069(4) Uani 1 1 d .
H63 H 0.8244 0.8443 1.1365 0.082 Uiso 1 1 calc R
C51 C 1.0368(12) 0.0687(6) 0.8416(5) 0.060(4) Uani 1 1 d .
H51 H 1.0133 0.0410 0.8143 0.071 Uiso 1 1 calc R
C33 C 0.6220(15) 0.1631(7) -0.1130(6) 0.094(6) Uani 1 1 d .
H33A H 0.6858 0.1930 -0.1002 0.141 Uiso 1 1 calc R
H33B H 0.6638 0.1332 -0.1364 0.141 Uiso 1 1 calc R
H33C H 0.5838 0.1409 -0.0835 0.141 Uiso 1 1 calc R
C64 C 1.0190(19) 0.8550(11) 1.1375(8) 0.153(11) Uani 1 1 d .
H64A H 1.0030 0.8806 1.1061 0.183 Uiso 1 1 calc R
H64B H 1.0247 0.8843 1.1672 0.183 Uiso 1 1 calc R

loop_
_atom_site_aniso_label
_atom_site_aniso_U_11
_atom_site_aniso_U_22
_atom_site_aniso_U_33
_atom_site_aniso_U_23
_atom_site_aniso_U_13
_atom_site_aniso_U_12
S2 0.0534(19) 0.0388(18) 0.0227(16) -0.0033(13) 0.0032(14) -0.0128(16)
S3 0.0520(19) 0.0314(17) 0.0286(16) 0.0028(13) -0.0056(15) 0.0063(15)
S1 0.0471(18) 0.0346(17) 0.0268(16) 0.0035(13) 0.0037(14) -0.0080(15)
S4 0.0465(18) 0.0360(17) 0.0250(16) -0.0030(13) -0.0064(13) 0.0076(15)
F8 0.044(4) 0.075(6) 0.056(5) -0.004(4) -0.015(3) -0.017(4)
F1 0.082(5) 0.043(4) 0.031(4) -0.012(3) 0.002(4) -0.007(4)
F3 0.069(5) 0.051(5) 0.048(4) 0.010(4) -0.012(4) 0.007(4)
F12 0.035(4) 0.072(5) 0.064(5) 0.017(4) -0.009(4) 0.012(4)
F10 0.088(6) 0.084(6) 0.032(4) 0.013(4) -0.033(4) 0.011(5)
F7 0.054(4) 0.076(5) 0.025(4) -0.001(4) -0.004(3) 0.003(4)
F4 0.090(6) 0.065(5) 0.041(4) 0.008(4) 0.031(4) -0.027(5)
F11 0.064(5) 0.053(5) 0.052(4) 0.023(4) -0.012(4) -0.001(4)
F2 0.055(5) 0.060(5) 0.066(5) 0.008(4) 0.018(4) 0.027(4)
F6 0.048(5) 0.086(5) 0.046(4) 0.013(4) 0.000(3) -0.026(4)
F5 0.081(5) 0.030(4) 0.039(4) 0.008(3) 0.019(4) -0.002(4)
C46 0.028(6) 0.034(7) 0.033(7) -0.001(5) 0.007(5) 0.005(5)
C6 0.024(6) 0.041(8) 0.037(7) -0.001(6) 0.007(5) -0.002(6)
C10 0.035(6) 0.032(7) 0.022(6) 0.002(5) 0.001(5) -0.008(5)
C5 0.034(6) 0.028(7) 0.019(6) 0.004(5) 0.006(5) -0.002(5)
C8 0.044(8) 0.048(9) 0.031(7) 0.000(6) 0.008(6) -0.006(7)
F9 0.071(5) 0.068(5) 0.051(5) 0.014(4) 0.021(4) 0.004(4)
C3 0.042(7) 0.031(7) 0.015(6) 0.002(5) 0.009(5) 0.007(6)
C11 0.049(7) 0.036(7) 0.021(6) 0.006(5) 0.000(5) -0.015(6)
C25 0.039(7) 0.026(7) 0.059(9) 0.003(6) -0.014(6) -0.006(6)
C40 0.039(8) 0.059(9) 0.029(7) 0.013(6) -0.021(6) 0.008(7)
C59 0.051(8) 0.042(8) 0.051(8) -0.019(7) -0.004(7) 0.002(7)
C43 0.023(6) 0.026(6) 0.030(6) -0.004(5) 0.005(5) -0.002(5)
C9 0.035(7) 0.038(7) 0.021(6) 0.003(5) 0.009(5) -0.002(6)
C13 0.038(7) 0.032(7) 0.027(7) 0.004(5) -0.011(5) -0.004(5)
C22 0.039(7) 0.038(7) 0.018(6) 0.000(5) 0.002(5) 0.002(5)
C24 0.034(7) 0.062(9) 0.026(7) 0.006(6) 0.006(5) 0.001(6)
C53 0.030(7) 0.037(8) 0.079(10) -0.001(7) -0.012(7) 0.007(6)
C23 0.034(7) 0.035(7) 0.034(7) 0.008(6) -0.002(5) -0.011(6)
C35 0.035(7) 0.038(7) 0.020(6) -0.003(5) -0.005(5) 0.007(6)
C58 0.029(7) 0.059(10) 0.055(10) -0.022(8) 0.027(6) -0.017(7)
C44 0.023(6) 0.041(8) 0.031(7) 0.002(6) 0.000(5) -0.004(6)
C14 0.044(7) 0.037(7) 0.037(7) -0.004(6) 0.000(6) -0.002(6)
C36 0.040(7) 0.032(7) 0.036(7) -0.006(6) 0.004(5) -0.002(6)
C60 0.051(8) 0.045(8) 0.031(7) -0.013(6) 0.001(6) -0.007(6)
C42 0.038(7) 0.036(7) 0.032(7) 0.007(6) -0.004(5) 0.001(6)
C2 0.032(6) 0.037(7) 0.028(6) 0.012(6) -0.002(5) -0.007(6)
C29 0.051(8) 0.037(8) 0.043(8) 0.004(6) 0.012(6) 0.001(7)
C27 0.042(7) 0.030(7) 0.030(7) 0.005(5) 0.003(6) 0.003(6)
C39 0.042(8) 0.056(9) 0.020(6) 0.005(6) 0.003(5) 0.013(7)
C1 0.031(6) 0.026(6) 0.032(7) 0.006(5) -0.001(5) -0.001(6)
C12 0.039(7) 0.030(7) 0.028(6) 0.000(5) 0.002(6) -0.011(5)
C57 0.088(11) 0.034(9) 0.067(11) 0.003(8) 0.049(9) 0.001(8)
C38 0.030(7) 0.051(8) 0.013(6) 0.004(5) 0.002(5) -0.008(6)
C47 0.031(7) 0.030(7) 0.047(7) 0.003(6) 0.004(5) 0.000(6)
C21 0.045(7) 0.040(7) 0.033(7) 0.002(6) 0.008(6) -0.016(6)
C34 0.036(7) 0.024(6) 0.032(6) -0.002(5) -0.006(5) -0.002(6)
C4 0.034(6) 0.035(7) 0.020(6) 0.006(5) -0.005(5) -0.011(6)
C26 0.054(8) 0.037(7) 0.026(6) 0.012(6) 0.015(6) 0.009(7)
C45 0.042(7) 0.022(7) 0.036(7) 0.009(5) 0.000(6) 0.007(6)
C49 0.037(7) 0.026(6) 0.030(6) -0.004(5) -0.012(5) -0.004(6)
C48 0.030(7) 0.051(8) 0.042(8) -0.006(6) -0.005(5) -0.012(6)
C16 0.024(6) 0.041(7) 0.038(7) -0.015(6) 0.000(5) -0.006(6)
C55 0.041(7) 0.023(7) 0.050(8) 0.000(6) 0.014(6) -0.009(6)
C17 0.078(9) 0.032(7) 0.040(8) -0.004(6) 0.010(7) -0.021(7)
C37 0.040(7) 0.035(7) 0.027(6) -0.009(5) -0.008(5) 0.000(6)
C41 0.029(7) 0.057(9) 0.046(8) 0.006(7) 0.007(6) 0.000(7)
C7 0.064(9) 0.048(9) 0.019(6) 0.003(6) 0.022(6) -0.006(7)
C30 0.065(9) 0.033(7) 0.056(8) 0.003(6) 0.015(7) 0.005(7)
C50 0.069(9) 0.023(7) 0.058(9) -0.009(6) -0.020(7) 0.014(7)
C54 0.063(9) 0.035(7) 0.047(8) 0.009(6) 0.000(7) 0.009(7)
C19 0.053(8) 0.031(8) 0.057(9) -0.009(7) 0.005(7) 0.002(6)
C18 0.065(9) 0.047(8) 0.053(9) -0.015(7) 0.012(7) -0.009(8)
C52 0.036(8) 0.048(9) 0.094(12) 0.000(8) -0.022(8) 0.003(7)
C66 0.120(14) 0.036(8) 0.079(11) -0.009(8) -0.033(10) 0.002(9)
C62 0.101(15) 0.088(15) 0.123(17) 0.040(13) 0.061(12) 0.024(13)
C28 0.041(8) 0.035(7) 0.025(6) 0.003(5) 0.009(5) -0.006(6)
C56 0.072(10) 0.070(11) 0.044(9) -0.003(8) 0.032(7) -0.001(8)
C15 0.033(7) 0.054(8) 0.026(7) 0.003(6) -0.002(5) 0.000(6)
C32 0.088(12) 0.082(12) 0.076(11) -0.029(10) 0.031(10) -0.033(10)
C31 0.087(12) 0.027(9) 0.147(17) 0.003(9) 0.012(12) -0.002(9)
C61 0.055(10) 0.077(13) 0.128(16) 0.026(12) 0.046(10) 0.015(10)
C20 0.050(8) 0.040(8) 0.053(8) 0.000(7) 0.006(6) -0.007(7)
C65 0.082(14) 0.094(15) 0.23(3) -0.058(15) 0.066(16) -0.037(12)
C63 0.057(10) 0.062(10) 0.087(12) -0.026(9) -0.002(8) 0.008(8)
C51 0.061(9) 0.042(8) 0.076(10) -0.031(7) -0.022(8) 0.001(7)
C33 0.109(13) 0.076(12) 0.097(13) -0.005(10) 0.027(10) 0.054(11)
C64 0.087(14) 0.20(3) 0.17(2) -0.128(19) 0.044(14) -0.055(17)

loop_
_atom_type_symbol
_atom_type_description
_atom_type_scat_dispersion_real
_atom_type_scat_dispersion_imag
_atom_type_scat_source
C C 0.0033 0.0016 'International Tables Vol C Tables 4.2.6.8 and 6.1.1.4'
H H 0.0000 0.0000 'International Tables Vol C Tables 4.2.6.8 and 6.1.1.4'
F F 0.0171 0.0103 'International Tables Vol C Tables 4.2.6.8 and 6.1.1.4'
S S 0.1246 0.1234 'International Tables Vol C Tables 4.2.6.8 and 6.1.1.4'

loop_
_geom_angle_atom_site_label_1
_geom_angle_atom_site_label_2
_geom_angle_atom_site_label_3
_geom_angle
C13 S2 C10 93.2(5)
C37 S3 C34 92.8(5)
C4 S1 C1 92.2(5)
C46 S4 C43 90.4(5)
C45 C46 C55 124.7(10)
C45 C46 S4 116.1(8)
C55 C46 S4 119.0(8)
F1 C6 F2 104.1(9)
F1 C6 C7 114.8(10)
F2 C6 C7 106.7(9)
F1 C6 C5 117.0(9)
F2 C6 C5 109.2(9)
C7 C6 C5 104.7(9)
C1 C10 C15 112.5(9)
C1 C10 C11 110.1(8)
C15 C10 C11 107.6(8)
C1 C10 S2 112.9(7)
C15 C10 S2 109.0(7)
C11 C10 S2 104.3(7)
C2 C5 C9 123.3(9)
C2 C5 C6 127.9(10)
C9 C5 C6 108.6(9)
F5 C8 F6 104.5(9)
F5 C8 C9 115.4(9)
F6 C8 C9 112.4(9)
F5 C8 C7 111.1(10)
F6 C8 C7 107.7(9)
C9 C8 C7 105.7(10)
C4 C3 C2 112.0(9)
C9 C11 C12 131.4(10)
C9 C11 C10 116.3(10)
C12 C11 C10 112.1(9)
C24 C25 C26 119.0(11)
C24 C25 C28 123.0(10)
C26 C25 C28 117.9(10)
F10 C40 F9 105.1(9)
F10 C40 C39 114.4(10)
F9 C40 C39 107.8(9)
F10 C40 C41 118.6(10)
F9 C40 C41 107.3(9)
C39 C40 C41 103.1(9)
C60 C59 C58 122.1(12)
C44 C43 C48 109.0(8)
C44 C43 C34 108.7(8)
C48 C43 C34 109.2(8)
C44 C43 S4 105.5(7)
C48 C43 S4 110.9(7)
C34 C43 S4 113.5(7)
C11 C9 C5 121.6(10)
C11 C9 C8 129.3(11)
C5 C9 C8 109.1(9)
C12 C13 C22 127.4(10)
C12 C13 S2 112.8(8)
C22 C13 S2 119.7(8)
C27 C22 C23 117.1(10)
C27 C22 C13 120.9(10)
C23 C22 C13 122.0(9)
C23 C24 C25 119.5(11)
C52 C53 C54 119.2(12)
C24 C23 C22 122.4(10)
C38 C35 C36 131.6(10)
C38 C35 C34 116.0(10)
C36 C35 C34 112.4(9)
C57 C58 C59 118.6(12)
C57 C58 C61 122.9(14)
C59 C58 C61 118.3(13)
C42 C44 C45 129.5(10)
C42 C44 C43 118.8(10)
C45 C44 C43 111.6(9)
C37 C36 C35 114.5(10)
C55 C60 C59 120.9(12)
C44 C42 C38 120.9(10)
C44 C42 C41 128.7(11)
C38 C42 C41 110.3(10)
C5 C2 C3 131.6(10)
C5 C2 C1 114.8(10)
C3 C2 C1 113.4(9)
C28 C29 C30 124.0(11)
C22 C27 C26 122.1(10)
F8 C39 F7 106.8(10)
F8 C39 C40 108.4(9)
F7 C39 C40 112.5(9)
F8 C39 C38 111.7(9)
F7 C39 C38 113.6(9)
C40 C39 C38 103.8(10)
C10 C1 C2 110.2(8)
C10 C1 C14 113.2(8)
C2 C1 C14 106.3(8)
C10 C1 S1 115.7(7)
C2 C1 S1 103.4(7)
C14 C1 S1 107.2(7)
C13 C12 C11 115.5(10)
C58 C57 C56 118.7(13)
C35 C38 C42 122.6(10)
C35 C38 C39 128.8(10)
C42 C38 C39 108.2(10)
C20 C21 C16 123.3(11)
C47 C34 C35 106.6(8)
C47 C34 C43 112.8(8)
C35 C34 C43 108.9(8)
C47 C34 S3 108.8(7)
C35 C34 S3 103.7(7)
C43 C34 S3 115.3(7)
C3 C4 C16 125.8(10)
C3 C4 S1 114.7(8)
C16 C4 S1 119.5(7)
C27 C26 C25 119.9(10)
C46 C45 C44 111.3(10)
C50 C49 C54 117.9(10)
C50 C49 C37 120.7(9)
C54 C49 C37 121.3(10)
C21 C16 C17 116.7(10)
C21 C16 C4 122.5(10)
C17 C16 C4 120.8(10)
C60 C55 C56 117.7(12)
C60 C55 C46 121.8(11)
C56 C55 C46 120.4(11)
C18 C17 C16 120.6(11)
C36 C37 C49 126.9(10)
C36 C37 S3 113.3(9)
C49 C37 S3 119.7(8)
F12 C41 F11 102.5(10)
F12 C41 C42 116.1(10)
F11 C41 C42 116.5(10)
F12 C41 C40 105.5(9)
F11 C41 C40 108.9(10)
C42 C41 C40 106.7(10)
F4 C7 F3 105.9(9)
F4 C7 C6 116.7(10)
F3 C7 C6 106.1(10)
F4 C7 C8 115.7(10)
F3 C7 C8 105.8(9)
C6 C7 C8 105.7(9)
C29 C30 C31 110.6(11)
C29 C30 C33 106.5(10)
C31 C30 C33 109.8(11)
C49 C50 C51 117.5(11)
C53 C54 C49 123.0(12)
C20 C19 C18 119.0(12)
C17 C18 C19 120.8(12)
C53 C52 C51 118.7(13)
C61 C62 C63 122(2)
C29 C28 C25 127.2(11)
C55 C56 C57 121.9(13)
C30 C31 C32 111.9(11)
C62 C61 C58 123(2)
C21 C20 C19 119.6(12)
C62 C63 C64 111.2(13)
C62 C63 C66 119.7(13)
C64 C63 C66 112.7(13)
C52 C51 C50 123.2(12)
C65 C64 C63 123(2)

loop_
_geom_bond_atom_site_label_1
_geom_bond_atom_site_label_2
_geom_bond_distance
S2 C13 1.757(11)
S2 C10 1.829(10)
S3 C37 1.763(10)
S3 C34 1.809(10)
S1 C4 1.742(10)
S1 C1 1.823(10)
S4 C46 1.707(11)
S4 C43 1.796(10)
F8 C39 1.338(12)
F1 C6 1.336(12)
F3 C7 1.372(13)
F12 C41 1.366(12)
F10 C40 1.315(11)
F7 C39 1.372(12)
F4 C7 1.325(11)
F11 C41 1.386(14)
F2 C6 1.425(11)
F6 C8 1.380(12)
F5 C8 1.356(13)
C46 C45 1.345(14)
C46 C55 1.510(14)
C6 C7 1.494(15)
C6 C5 1.518(14)
C10 C1 1.515(14)
C10 C15 1.526(14)
C10 C11 1.545(14)
C5 C2 1.369(13)
C5 C9 1.448(14)
C8 C9 1.481(14)
C8 C7 1.545(15)
F9 C40 1.375(13)
C3 C4 1.366(13)
C3 C2 1.423(14)
C11 C9 1.339(13)
C11 C12 1.424(14)
C25 C24 1.376(15)
C25 C26 1.405(14)
C25 C28 1.489(15)
C40 C39 1.521(16)
C40 C41 1.541(16)
C59 C60 1.382(14)
C59 C58 1.384(17)
C43 C44 1.491(14)
C43 C48 1.540(13)
C43 C34 1.569(13)
C13 C12 1.354(13)
C13 C22 1.460(14)
C22 C27 1.359(13)
C22 C23 1.405(14)
C24 C23 1.364(14)
C53 C52 1.354(16)
C53 C54 1.377(15)
C35 C38 1.369(14)
C35 C36 1.417(14)
C35 C34 1.543(13)
C58 C57 1.361(17)
C58 C61 1.55(2)
C44 C42 1.374(14)
C44 C45 1.426(14)
C14 C1 1.557(13)
C36 C37 1.335(14)
C60 C55 1.357(14)
C42 C38 1.412(15)
C42 C41 1.447(15)
C2 C1 1.536(14)
C29 C28 1.302(14)
C29 C30 1.498(15)
C27 C26 1.370(13)
C39 C38 1.532(14)
C57 C56 1.429(17)
C47 C34 1.540(13)
C21 C20 1.354(15)
C21 C16 1.390(14)
C4 C16 1.470(14)
C49 C50 1.387(14)
C49 C54 1.392(14)
C49 C37 1.454(14)
C16 C17 1.402(14)
C55 C56 1.384(16)
C17 C18 1.363(15)
C30 C31 1.504(17)
C30 C33 1.594(18)
C50 C51 1.399(15)
C19 C20 1.372(15)
C19 C18 1.403(15)
C52 C51 1.376(16)
C66 C63 1.557(18)
C62 C61 1.171(19)
C62 C63 1.54(2)
C32 C31 1.506(19)
C65 C64 1.22(2)
C63 C64 1.55(2)

loop_
_geom_torsion_atom_site_label_1
_geom_torsion_atom_site_label_2
_geom_torsion_atom_site_label_3
_geom_torsion_atom_site_label_4
_geom_torsion
C43 S4 C46 C45 -14.4(9)
C43 S4 C46 C55 170.7(8)
C13 S2 C10 C1 132.2(8)
C13 S2 C10 C15 -102.1(8)
C13 S2 C10 C11 12.6(7)
F1 C6 C5 C2 -25.4(16)
F2 C6 C5 C2 92.4(13)
C7 C6 C5 C2 -153.7(11)
F1 C6 C5 C9 148.8(9)
F2 C6 C5 C9 -93.4(10)
C7 C6 C5 C9 20.5(12)
C1 C10 C11 C9 40.4(13)
C15 C10 C11 C9 -82.5(12)
S2 C10 C11 C9 161.8(9)
C1 C10 C11 C12 -135.8(9)
C15 C10 C11 C12 101.3(11)
S2 C10 C11 C12 -14.4(11)
C46 S4 C43 C44 20.1(7)
C46 S4 C43 C48 -97.8(8)
C46 S4 C43 C34 139.0(8)
C12 C11 C9 C5 168.4(11)
C10 C11 C9 C5 -7.0(16)
C12 C11 C9 C8 -10(2)
C10 C11 C9 C8 174.9(10)
C2 C5 C9 C11 -11.2(17)
C6 C5 C9 C11 174.2(10)
C2 C5 C9 C8 167.3(10)
C6 C5 C9 C8 -7.3(12)
F5 C8 C9 C11 46.7(17)
F6 C8 C9 C11 -73.0(15)
C7 C8 C9 C11 169.8(12)
F5 C8 C9 C5 -131.7(10)
F6 C8 C9 C5 108.7(11)
C7 C8 C9 C5 -8.5(12)
C10 S2 C13 C12 -8.7(9)
C10 S2 C13 C22 175.0(9)
C12 C13 C22 C27 172.6(11)
S2 C13 C22 C27 -11.7(14)
C12 C13 C22 C23 -10.3(17)
S2 C13 C22 C23 165.3(8)
C26 C25 C24 C23 -1.6(17)
C28 C25 C24 C23 175.7(10)
C25 C24 C23 C22 0.2(17)
C27 C22 C23 C24 1.5(16)
C13 C22 C23 C24 -175.6(10)
C60 C59 C58 C57 0.7(19)
C60 C59 C58 C61 -175.7(11)
C48 C43 C44 C42 -79.8(11)
C34 C43 C44 C42 39.1(12)
S4 C43 C44 C42 161.1(8)
C48 C43 C44 C45 96.5(10)
C34 C43 C44 C45 -144.6(9)
S4 C43 C44 C45 -22.6(10)
C38 C35 C36 C37 -168.6(11)
C34 C35 C36 C37 13.8(14)
C58 C59 C60 C55 -1.3(19)
C45 C44 C42 C38 -179.8(11)
C43 C44 C42 C38 -4.3(15)
C45 C44 C42 C41 -2.5(19)
C43 C44 C42 C41 173.1(10)
C9 C5 C2 C3 180.0(10)
C6 C5 C2 C3 -6.6(19)
C9 C5 C2 C1 -6.6(15)
C6 C5 C2 C1 166.9(10)
C4 C3 C2 C5 -172.5(11)
C4 C3 C2 C1 13.9(13)
C23 C22 C27 C26 -1.8(16)
C13 C22 C27 C26 175.4(10)
F10 C40 C39 F8 -38.6(13)
F9 C40 C39 F8 -155.2(9)
C41 C40 C39 F8 91.5(10)
F10 C40 C39 F7 79.2(13)
F9 C40 C39 F7 -37.4(12)
C41 C40 C39 F7 -150.7(9)
F10 C40 C39 C38 -157.6(10)
F9 C40 C39 C38 85.8(10)
C41 C40 C39 C38 -27.5(11)
C15 C10 C1 C2 64.3(11)
C11 C10 C1 C2 -55.7(11)
S2 C10 C1 C2 -171.8(7)
C15 C10 C1 C14 -176.8(8)
C11 C10 C1 C14 63.2(11)
S2 C10 C1 C14 -52.9(10)
C15 C10 C1 S1 -52.4(10)
C11 C10 C1 S1 -172.4(7)
S2 C10 C1 S1 71.4(9)
C5 C2 C1 C10 40.0(12)
C3 C2 C1 C10 -145.4(9)
C5 C2 C1 C14 -83.1(10)
C3 C2 C1 C14 91.6(10)
C5 C2 C1 S1 164.2(8)
C3 C2 C1 S1 -21.1(10)
C4 S1 C1 C10 138.3(8)
C4 S1 C1 C2 17.8(7)
C4 S1 C1 C14 -94.2(7)
C22 C13 C12 C11 176.9(10)
S2 C13 C12 C11 1.0(13)
C9 C11 C12 C13 -166.1(12)
C10 C11 C12 C13 9.4(14)
C59 C58 C57 C56 1.1(18)
C61 C58 C57 C56 177.4(11)
C36 C35 C38 C42 177.1(11)
C34 C35 C38 C42 -5.4(15)
C36 C35 C38 C39 -11.1(19)
C34 C35 C38 C39 166.4(10)
C44 C42 C38 C35 -14.9(16)
C41 C42 C38 C35 167.3(10)
C44 C42 C38 C39 171.8(10)
C41 C42 C38 C39 -6.0(13)
F8 C39 C38 C35 92.2(13)
F7 C39 C38 C35 -28.6(16)
C40 C39 C38 C35 -151.1(11)
F8 C39 C38 C42 -95.1(11)
F7 C39 C38 C42 144.0(10)
C40 C39 C38 C42 21.6(12)
C38 C35 C34 C47 -82.0(11)
C36 C35 C34 C47 96.0(10)
C38 C35 C34 C43 39.9(12)
C36 C35 C34 C43 -142.1(9)
C38 C35 C34 S3 163.2(8)
C36 C35 C34 S3 -18.8(10)
C44 C43 C34 C47 63.2(11)
C48 C43 C34 C47 -178.0(8)
S4 C43 C34 C47 -53.9(10)
C44 C43 C34 C35 -54.9(11)
C48 C43 C34 C35 63.9(11)
S4 C43 C34 C35 -171.9(7)
C44 C43 C34 S3 -171.0(7)
C48 C43 C34 S3 -52.2(10)
S4 C43 C34 S3 72.0(8)
C37 S3 C34 C47 -98.1(8)
C37 S3 C34 C35 15.1(7)
C37 S3 C34 C43 134.1(8)
C2 C3 C4 C16 -177.4(10)
C2 C3 C4 S1 1.1(12)
C1 S1 C4 C3 -12.2(9)
C1 S1 C4 C16 166.4(9)
C22 C27 C26 C25 0.5(17)
C24 C25 C26 C27 1.3(17)
C28 C25 C26 C27 -176.2(10)
C55 C46 C45 C44 177.6(9)
S4 C46 C45 C44 3.0(13)
C42 C44 C45 C46 -170.7(11)
C43 C44 C45 C46 13.6(13)
C20 C21 C16 C17 2.0(18)
C20 C21 C16 C4 -178.2(11)
C3 C4 C16 C21 -170.9(11)
S1 C4 C16 C21 10.7(15)
C3 C4 C16 C17 8.9(17)
S1 C4 C16 C17 -169.5(9)
C59 C60 C55 C56 0.0(18)
C59 C60 C55 C46 -179.8(10)
C45 C46 C55 C60 175.9(11)
S4 C46 C55 C60 -9.6(15)
C45 C46 C55 C56 -3.8(17)
S4 C46 C55 C56 170.6(9)
C21 C16 C17 C18 -3.2(18)
C4 C16 C17 C18 177.0(11)
C35 C36 C37 C49 -179.3(10)
C35 C36 C37 S3 -1.3(13)
C50 C49 C37 C36 -14.0(18)
C54 C49 C37 C36 167.9(11)
C50 C49 C37 S3 168.1(9)
C54 C49 C37 S3 -10.1(15)
C34 S3 C37 C36 -9.1(9)
C34 S3 C37 C49 169.1(9)
C44 C42 C41 F12 -72.4(16)
C38 C42 C41 F12 105.2(12)
C44 C42 C41 F11 48.5(16)
C38 C42 C41 F11 -133.9(10)
C44 C42 C41 C40 170.3(11)
C38 C42 C41 C40 -12.1(13)
F10 C40 C41 F12 28.4(15)
F9 C40 C41 F12 147.1(9)
C39 C40 C41 F12 -99.2(11)
F10 C40 C41 F11 -81.1(13)
F9 C40 C41 F11 37.7(12)
C39 C40 C41 F11 151.4(9)
F10 C40 C41 C42 152.4(11)
F9 C40 C41 C42 -88.8(11)
C39 C40 C41 C42 24.9(12)
F1 C6 C7 F4 75.0(13)
F2 C6 C7 F4 -39.7(14)
C5 C6 C7 F4 -155.4(10)
F1 C6 C7 F3 -42.7(12)
F2 C6 C7 F3 -157.4(8)
C5 C6 C7 F3 86.9(10)
F1 C6 C7 C8 -154.7(9)
F2 C6 C7 C8 90.5(10)
C5 C6 C7 C8 -25.1(12)
F5 C8 C7 F4 -82.1(13)
F6 C8 C7 F4 31.7(14)
C9 C8 C7 F4 152.1(10)
F5 C8 C7 F3 34.8(12)
F6 C8 C7 F3 148.6(9)
C9 C8 C7 F3 -91.0(10)
F5 C8 C7 C6 147.1(9)
F6 C8 C7 C6 -99.1(11)
C9 C8 C7 C6 21.2(13)
C28 C29 C30 C31 -116.6(14)
C28 C29 C30 C33 124.1(13)
C54 C49 C50 C51 -6.0(18)
C37 C49 C50 C51 175.7(11)
C52 C53 C54 C49 -0.5(19)
C50 C49 C54 C53 5.9(18)
C37 C49 C54 C53 -175.8(11)
C16 C17 C18 C19 2(2)
C20 C19 C18 C17 1.1(19)
C54 C53 C52 C51 -5(2)
C30 C29 C28 C25 -172.6(11)
C24 C25 C28 C29 -8.5(19)
C26 C25 C28 C29 168.8(12)
C60 C55 C56 C57 1.9(18)
C46 C55 C56 C57 -178.3(10)
C58 C57 C56 C55 -2.5(19)
C29 C30 C31 C32 68.9(16)
C33 C30 C31 C32 -173.9(12)
C63 C62 C61 C58 178.1(12)
C57 C58 C61 C62 -20(2)
C59 C58 C61 C62 156.7(17)
C16 C21 C20 C19 0.8(18)
C18 C19 C20 C21 -2.4(18)
C61 C62 C63 C64 120(2)
C61 C62 C63 C66 -14(3)
C53 C52 C51 C50 4(2)
C49 C50 C51 C52 1(2)
C62 C63 C64 C65 -49(3)
C66 C63 C64 C65 88(2)

loop_
_cod_related_entry_id
_cod_related_entry_database
_cod_related_entry_code
1 ChemSpider 30651818
